data_4026809
loop_
_publ_author_name
'Zhi-Hua Chen'
'Zhi-Min Chen'
'Yong-Qiang Zhang'
'Yong-Qiang Tu'
'Fu-Min Zhang'

_publ_section_title
;
 Total Synthesis of (\+-)-Maistemonine, (\+-)-Stemonamide, and
 (\+-)-Isomaistemonine
;
_journal_name_full 'Journal of Organic Chemistry'
_journal_page_first 10173
_journal_page_last 10186
_journal_paper_doi 10.1021/jo202042x
_journal_volume 76
_journal_year 2011
_chemical_formula_sum 'C23 H29 N O6'
_chemical_formula_weight 415.47
_chemical_name_systematic
; 
 ? 
;
_space_group_IT_number 2
_symmetry_cell_setting triclinic
_symmetry_space_group_name_Hall '-P 1'
_symmetry_space_group_name_H-M 'P -1'
_atom_sites_solution_hydrogens geom
_atom_sites_solution_primary direct
_atom_sites_solution_secondary difmap
_audit_creation_method SHELXL-97
_cell_angle_alpha 105.682(8)
_cell_angle_beta 95.718(9)
_cell_angle_gamma 110.662(7)
_cell_formula_units_Z 2
_cell_length_a 8.632(7)
_cell_length_b 11.038(9)
_cell_length_c 12.753(11)
_cell_measurement_reflns_used 969
_cell_measurement_temperature 296(2)
_cell_measurement_theta_max 20.70
_cell_measurement_theta_min 2.58
_cell_volume 1068.7(15)
_computing_cell_refinement 'Bruker SAINT'
_computing_data_collection 'Bruker APEX2'
_computing_data_reduction 'Bruker SAINT'
_computing_molecular_graphics 'Bruker SHELXTL'
_computing_publication_material 'Bruker SHELXTL'
_computing_structure_refinement 'SHELXL-97 (Sheldrick, 2008)'
_computing_structure_solution 'SHELXS-97 (Sheldrick, 2008)'
_diffrn_ambient_temperature 296(2)
_diffrn_measured_fraction_theta_full 0.976
_diffrn_measured_fraction_theta_max 0.976
_diffrn_measurement_device_type 'Bruker APEX-II CCD'
_diffrn_measurement_method '\f and \w scans'
_diffrn_radiation_monochromator graphite
_diffrn_radiation_source 'fine-focus sealed tube'
_diffrn_radiation_type MoK\a
_diffrn_radiation_wavelength 0.71073
_diffrn_reflns_av_R_equivalents 0.0339
_diffrn_reflns_av_sigmaI/netI 0.0777
_diffrn_reflns_limit_h_max 10
_diffrn_reflns_limit_h_min -8
_diffrn_reflns_limit_k_max 13
_diffrn_reflns_limit_k_min -12
_diffrn_reflns_limit_l_max 15
_diffrn_reflns_limit_l_min -15
_diffrn_reflns_number 6039
_diffrn_reflns_theta_full 25.50
_diffrn_reflns_theta_max 25.50
_diffrn_reflns_theta_min 2.58
_exptl_absorpt_coefficient_mu 0.093
_exptl_absorpt_correction_T_max 0.9807
_exptl_absorpt_correction_T_min 0.9771
_exptl_absorpt_correction_type multi-scan
_exptl_absorpt_process_details SADABS
_exptl_crystal_colour yellow
_exptl_crystal_density_diffrn 1.291
_exptl_crystal_description block
_exptl_crystal_F_000 444
_exptl_crystal_size_max 0.25
_exptl_crystal_size_mid 0.22
_exptl_crystal_size_min 0.21
_refine_diff_density_max 0.249
_refine_diff_density_min -0.288
_refine_diff_density_rms 0.059
_refine_ls_extinction_method none
_refine_ls_goodness_of_fit_ref 1.070
_refine_ls_hydrogen_treatment constr
_refine_ls_matrix_type full
_refine_ls_number_parameters 275
_refine_ls_number_reflns 3894
_refine_ls_number_restraints 0
_refine_ls_restrained_S_all 1.070
_refine_ls_R_factor_all 0.1294
_refine_ls_R_factor_gt 0.0785
_refine_ls_shift/su_max 0.000
_refine_ls_shift/su_mean 0.000
_refine_ls_structure_factor_coef Fsqd
_refine_ls_weighting_details 'calc w=1/[\s^2^(Fo^2^)+(0.1213P)^2^+0.6555P] where P=(Fo^2^+2Fc^2^)/3'
_refine_ls_weighting_scheme calc
_refine_ls_wR_factor_gt 0.2434
_refine_ls_wR_factor_ref 0.2693
_reflns_number_gt 2132
_reflns_number_total 3894
_reflns_threshold_expression >2sigma(I)
_cod_data_source_file jo202042x_si_008.cif
_cod_data_source_block p-1
_cod_original_cell_volume 1068.6(15)
_cod_database_code 4026809

loop_
_symmetry_equiv_pos_as_xyz
'x, y, z'
'-x, -y, -z'

loop_
_atom_site_label
_atom_site_type_symbol
_atom_site_fract_x
_atom_site_fract_y
_atom_site_fract_z
_atom_site_U_iso_or_equiv
_atom_site_adp_type
_atom_site_occupancy
_atom_site_symmetry_multiplicity
_atom_site_calc_flag
_atom_site_refinement_flags
C1 C 0.9028(5) 0.2180(4) 0.3232(3) 0.0391(10) Uani 1 1 d .
C2 C 1.0955(5) 0.2542(4) 0.3705(3) 0.0428(11) Uani 1 1 d .
C3 C 1.0971(6) 0.2458(5) 0.4879(4) 0.0538(12) Uani 1 1 d .
C4 C 0.9260(6) 0.1649(5) 0.4919(4) 0.0521(12) Uani 1 1 d .
C5 C 0.8176(6) 0.1427(5) 0.3979(4) 0.0463(11) Uani 1 1 d .
C6 C 0.6301(6) 0.0586(6) 0.3697(5) 0.0655(15) Uani 1 1 d .
H6A H 0.5715 0.1079 0.3420 0.079 Uiso 1 1 calc R
H6B H 0.5938 0.0468 0.4372 0.079 Uiso 1 1 calc R
C7 C 0.5790(7) -0.0825(6) 0.2825(5) 0.0742(16) Uani 1 1 d .
H7A H 0.6457 -0.1282 0.3075 0.089 Uiso 1 1 calc R
H7B H 0.4608 -0.1369 0.2779 0.089 Uiso 1 1 calc R
C8 C 0.6022(7) -0.0790(5) 0.1677(5) 0.0692(16) Uani 1 1 d .
H8A H 0.5337 -0.0350 0.1422 0.083 Uiso 1 1 calc R
H8B H 0.5600 -0.1725 0.1172 0.083 Uiso 1 1 calc R
C9 C 0.7850(6) -0.0043(5) 0.1611(4) 0.0539(12) Uani 1 1 d .
H9A H 0.8563 -0.0349 0.2018 0.065 Uiso 1 1 calc R
H9B H 0.7930 -0.0323 0.0836 0.065 Uiso 1 1 calc R
C10 C 0.7840(6) 0.2169(5) 0.1430(4) 0.0459(11) Uani 1 1 d .
H10 H 0.6608 0.1820 0.1357 0.055 Uiso 1 1 calc R
C11 C 0.8639(6) 0.3634(5) 0.2215(4) 0.0480(11) Uani 1 1 d .
H11A H 0.9791 0.4093 0.2144 0.058 Uiso 1 1 calc R
H11B H 0.7981 0.4151 0.2078 0.058 Uiso 1 1 calc R
C12 C 0.8603(6) 0.3453(5) 0.3347(4) 0.0465(11) Uani 1 1 d .
H12A H 0.7492 0.3296 0.3517 0.056 Uiso 1 1 calc R
H12B H 0.9443 0.4253 0.3928 0.056 Uiso 1 1 calc R
C13 C 1.2553(6) 0.1895(5) 0.2523(4) 0.0546(13) Uani 1 1 d .
C14 C 1.3160(5) 0.3377(5) 0.2822(4) 0.0483(11) Uani 1 1 d .
C15 C 1.2274(5) 0.3757(4) 0.3548(4) 0.0436(11) Uani 1 1 d .
C16 C 1.4494(7) 0.4132(6) 0.2289(5) 0.0775(17) Uani 1 1 d .
H16A H 1.4074 0.4648 0.1929 0.116 Uiso 1 1 calc R
H16B H 1.4762 0.3486 0.1748 0.116 Uiso 1 1 calc R
H16C H 1.5496 0.4744 0.2852 0.116 Uiso 1 1 calc R
C17 C 1.3502(8) 0.6182(5) 0.4030(5) 0.0786(18) Uani 1 1 d .
H17A H 1.4636 0.6256 0.4254 0.118 Uiso 1 1 calc R
H17B H 1.3366 0.6969 0.4489 0.118 Uiso 1 1 calc R
H17C H 1.3297 0.6135 0.3264 0.118 Uiso 1 1 calc R
C18 C 0.8888(8) 0.1197(7) 0.5908(5) 0.0795(18) Uani 1 1 d .
H18A H 0.8358 0.1730 0.6338 0.119 Uiso 1 1 calc R
H18B H 0.9927 0.1328 0.6362 0.119 Uiso 1 1 calc R
H18C H 0.8141 0.0245 0.5657 0.119 Uiso 1 1 calc R
C19 C 0.8241(7) 0.1923(5) 0.0276(4) 0.0562(13) Uani 1 1 d .
H19 H 0.7570 0.0964 -0.0181 0.067 Uiso 1 1 calc R
C20 C 1.0079(7) 0.2282(6) 0.0196(4) 0.0607(14) Uani 1 1 d .
H20A H 1.0395 0.1512 0.0148 0.073 Uiso 1 1 calc R
H20B H 1.0833 0.3063 0.0828 0.073 Uiso 1 1 calc R
C21 C 1.0097(8) 0.2624(6) -0.0879(4) 0.0656(15) Uani 1 1 d .
H21 H 0.9680 0.1759 -0.1500 0.079 Uiso 1 1 calc R
C22 C 0.8766(7) 0.3202(6) -0.0896(4) 0.0632(14) Uani 1 1 d .
C23 C 1.1798(8) 0.3532(7) -0.1012(5) 0.0867(19) Uani 1 1 d .
H23A H 1.1669 0.3667 -0.1722 0.130 Uiso 1 1 calc R
H23B H 1.2584 0.3102 -0.0969 0.130 Uiso 1 1 calc R
H23C H 1.2220 0.4402 -0.0428 0.130 Uiso 1 1 calc R
N1 N 0.8543(4) 0.1445(4) 0.2035(3) 0.0436(9) Uani 1 1 d .
O1 O 1.2213(5) 0.2981(5) 0.5630(3) 0.0927(14) Uani 1 1 d .
O2 O 1.1365(4) 0.1429(3) 0.3102(3) 0.0508(8) Uani 1 1 d .
O3 O 1.3032(5) 0.1113(4) 0.1917(4) 0.0813(12) Uani 1 1 d .
O4 O 1.2326(4) 0.4975(3) 0.4155(3) 0.0613(10) Uani 1 1 d .
O5 O 0.7739(4) 0.2818(4) -0.0222(3) 0.0598(9) Uani 1 1 d .
O6 O 0.8555(5) 0.3899(4) -0.1429(3) 0.0832(12) Uani 1 1 d .

loop_
_atom_site_aniso_label
_atom_site_aniso_U_11
_atom_site_aniso_U_22
_atom_site_aniso_U_33
_atom_site_aniso_U_23
_atom_site_aniso_U_13
_atom_site_aniso_U_12
C1 0.039(2) 0.036(2) 0.041(2) 0.0132(19) 0.0074(18) 0.013(2)
C2 0.042(3) 0.039(2) 0.044(2) 0.010(2) 0.012(2) 0.013(2)
C3 0.050(3) 0.057(3) 0.051(3) 0.019(2) 0.005(2) 0.019(3)
C4 0.061(3) 0.052(3) 0.048(3) 0.023(2) 0.016(2) 0.021(3)
C5 0.045(3) 0.049(3) 0.052(3) 0.022(2) 0.019(2) 0.021(2)
C6 0.049(3) 0.069(4) 0.080(4) 0.037(3) 0.024(3) 0.014(3)
C7 0.053(3) 0.057(4) 0.100(5) 0.030(3) 0.011(3) 0.004(3)
C8 0.053(3) 0.043(3) 0.085(4) 0.013(3) -0.005(3) -0.001(3)
C9 0.051(3) 0.041(3) 0.061(3) 0.009(2) 0.003(2) 0.016(2)
C10 0.042(3) 0.046(3) 0.049(3) 0.019(2) 0.005(2) 0.015(2)
C11 0.049(3) 0.050(3) 0.054(3) 0.022(2) 0.015(2) 0.025(2)
C12 0.050(3) 0.045(3) 0.053(3) 0.020(2) 0.021(2) 0.022(2)
C13 0.038(3) 0.062(3) 0.060(3) 0.010(3) 0.007(2) 0.025(3)
C14 0.033(2) 0.049(3) 0.054(3) 0.011(2) 0.010(2) 0.010(2)
C15 0.038(2) 0.038(3) 0.048(2) 0.009(2) 0.006(2) 0.012(2)
C16 0.053(3) 0.077(4) 0.090(4) 0.019(3) 0.029(3) 0.015(3)
C17 0.084(4) 0.041(3) 0.094(4) 0.014(3) 0.034(3) 0.009(3)
C18 0.091(4) 0.095(5) 0.071(4) 0.054(3) 0.029(3) 0.034(4)
C19 0.071(3) 0.057(3) 0.045(3) 0.021(2) 0.004(2) 0.029(3)
C20 0.076(4) 0.067(3) 0.052(3) 0.022(3) 0.024(3) 0.039(3)
C21 0.092(4) 0.060(3) 0.055(3) 0.025(3) 0.029(3) 0.034(3)
C22 0.079(4) 0.062(3) 0.045(3) 0.017(3) 0.008(3) 0.026(3)
C23 0.102(5) 0.088(5) 0.091(4) 0.041(4) 0.049(4) 0.047(4)
N1 0.045(2) 0.036(2) 0.046(2) 0.0135(17) 0.0063(17) 0.0126(17)
O1 0.067(3) 0.124(4) 0.063(2) 0.036(2) -0.008(2) 0.011(3)
O2 0.0437(18) 0.0432(18) 0.065(2) 0.0167(16) 0.0085(15) 0.0187(15)
O3 0.071(3) 0.066(3) 0.102(3) 0.004(2) 0.030(2) 0.035(2)
O4 0.058(2) 0.0400(19) 0.072(2) 0.0058(17) 0.0268(17) 0.0094(17)
O5 0.061(2) 0.065(2) 0.0519(19) 0.0233(17) 0.0023(16) 0.0223(18)
O6 0.101(3) 0.091(3) 0.075(3) 0.047(2) 0.015(2) 0.044(3)

loop_
_atom_type_symbol
_atom_type_description
_atom_type_scat_dispersion_real
_atom_type_scat_dispersion_imag
_atom_type_scat_source
C C 0.0033 0.0016 'International Tables Vol C Tables 4.2.6.8 and 6.1.1.4'
H H 0.0000 0.0000 'International Tables Vol C Tables 4.2.6.8 and 6.1.1.4'
N N 0.0061 0.0033 'International Tables Vol C Tables 4.2.6.8 and 6.1.1.4'
O O 0.0106 0.0060 'International Tables Vol C Tables 4.2.6.8 and 6.1.1.4'

loop_
_geom_angle_atom_site_label_1
_geom_angle_atom_site_label_2
_geom_angle_atom_site_label_3
_geom_angle
N1 C1 C5 117.3(4)
N1 C1 C12 104.1(3)
C5 C1 C12 109.6(3)
N1 C1 C2 111.1(3)
C5 C1 C2 101.4(3)
C12 C1 C2 113.7(4)
O2 C2 C15 102.2(3)
O2 C2 C3 105.6(4)
C15 C2 C3 118.6(4)
O2 C2 C1 107.8(3)
C15 C2 C1 118.5(4)
C3 C2 C1 103.1(3)
O1 C3 C4 127.1(5)
O1 C3 C2 125.0(5)
C4 C3 C2 107.9(4)
C5 C4 C3 109.8(4)
C5 C4 C18 129.1(5)
C3 C4 C18 121.1(5)
C4 C5 C6 125.3(4)
C4 C5 C1 112.9(4)
C6 C5 C1 121.7(4)
C5 C6 C7 113.1(4)
C5 C6 H6A 109.0
C7 C6 H6A 109.0
C5 C6 H6B 109.0
C7 C6 H6B 109.0
H6A C6 H6B 107.8
C8 C7 C6 114.3(5)
C8 C7 H7A 108.7
C6 C7 H7A 108.7
C8 C7 H7B 108.7
C6 C7 H7B 108.7
H7A C7 H7B 107.6
C7 C8 C9 114.4(4)
C7 C8 H8A 108.7
C9 C8 H8A 108.7
C7 C8 H8B 108.7
C9 C8 H8B 108.7
H8A C8 H8B 107.6
N1 C9 C8 116.9(4)
N1 C9 H9A 108.1
C8 C9 H9A 108.1
N1 C9 H9B 108.1
C8 C9 H9B 108.1
H9A C9 H9B 107.3
N1 C10 C11 102.6(3)
N1 C10 C19 109.5(4)
C11 C10 C19 116.3(4)
N1 C10 H10 109.3
C11 C10 H10 109.3
C19 C10 H10 109.3
C12 C11 C10 102.5(4)
C12 C11 H11A 111.3
C10 C11 H11A 111.3
C12 C11 H11B 111.3
C10 C11 H11B 111.3
H11A C11 H11B 109.2
C11 C12 C1 103.7(3)
C11 C12 H12A 111.0
C1 C12 H12A 111.0
C11 C12 H12B 111.0
C1 C12 H12B 111.0
H12A C12 H12B 109.0
O3 C13 O2 120.3(5)
O3 C13 C14 129.2(5)
O2 C13 C14 110.3(4)
C15 C14 C13 105.9(4)
C15 C14 C16 134.0(5)
C13 C14 C16 120.0(4)
C14 C15 O4 133.7(4)
C14 C15 C2 111.5(4)
O4 C15 C2 114.8(4)
C14 C16 H16A 109.5
C14 C16 H16B 109.5
H16A C16 H16B 109.5
C14 C16 H16C 109.5
H16A C16 H16C 109.5
H16B C16 H16C 109.5
O4 C17 H17A 109.5
O4 C17 H17B 109.5
H17A C17 H17B 109.5
O4 C17 H17C 109.5
H17A C17 H17C 109.5
H17B C17 H17C 109.5
C4 C18 H18A 109.5
C4 C18 H18B 109.5
H18A C18 H18B 109.5
C4 C18 H18C 109.5
H18A C18 H18C 109.5
H18B C18 H18C 109.5
O5 C19 C20 103.9(4)
O5 C19 C10 107.2(4)
C20 C19 C10 118.0(4)
O5 C19 H19 109.2
C20 C19 H19 109.2
C10 C19 H19 109.2
C19 C20 C21 101.9(4)
C19 C20 H20A 111.4
C21 C20 H20A 111.4
C19 C20 H20B 111.4
C21 C20 H20B 111.4
H20A C20 H20B 109.2
C22 C21 C23 114.8(5)
C22 C21 C20 102.2(4)
C23 C21 C20 116.4(5)
C22 C21 H21 107.6
C23 C21 H21 107.6
C20 C21 H21 107.6
O6 C22 O5 121.3(5)
O6 C22 C21 128.1(5)
O5 C22 C21 110.6(4)
C21 C23 H23A 109.5
C21 C23 H23B 109.5
H23A C23 H23B 109.5
C21 C23 H23C 109.5
H23A C23 H23C 109.5
H23B C23 H23C 109.5
C9 N1 C1 120.8(4)
C9 N1 C10 118.4(3)
C1 N1 C10 110.7(3)
C13 O2 C2 109.2(3)
C15 O4 C17 118.6(4)
C22 O5 C19 109.5(4)

loop_
_geom_bond_atom_site_label_1
_geom_bond_atom_site_label_2
_geom_bond_distance
C1 N1 1.458(5)
C1 C5 1.509(6)
C1 C12 1.547(6)
C1 C2 1.578(6)
C2 O2 1.442(5)
C2 C15 1.499(6)
C2 C3 1.525(6)
C3 O1 1.208(6)
C3 C4 1.445(7)
C4 C5 1.352(6)
C4 C18 1.501(6)
C5 C6 1.501(7)
C6 C7 1.529(7)
C6 H6A 0.9700
C6 H6B 0.9700
C7 C8 1.506(8)
C7 H7A 0.9700
C7 H7B 0.9700
C8 C9 1.524(7)
C8 H8A 0.9700
C8 H8B 0.9700
C9 N1 1.452(6)
C9 H9A 0.9700
C9 H9B 0.9700
C10 N1 1.478(5)
C10 C11 1.514(6)
C10 C19 1.521(6)
C10 H10 0.9800
C11 C12 1.512(6)
C11 H11A 0.9700
C11 H11B 0.9700
C12 H12A 0.9700
C12 H12B 0.9700
C13 O3 1.212(5)
C13 O2 1.359(6)
C13 C14 1.453(7)
C14 C15 1.332(6)
C14 C16 1.505(7)
C15 O4 1.340(5)
C16 H16A 0.9600
C16 H16B 0.9600
C16 H16C 0.9600
C17 O4 1.423(6)
C17 H17A 0.9600
C17 H17B 0.9600
C17 H17C 0.9600
C18 H18A 0.9600
C18 H18B 0.9600
C18 H18C 0.9600
C19 O5 1.468(6)
C19 C20 1.514(7)
C19 H19 0.9800
C20 C21 1.517(7)
C20 H20A 0.9700
C20 H20B 0.9700
C21 C22 1.499(8)
C21 C23 1.513(8)
C21 H21 0.9800
C22 O6 1.203(6)
C22 O5 1.337(6)
C23 H23A 0.9600
C23 H23B 0.9600
C23 H23C 0.9600

loop_
_geom_torsion_atom_site_label_1
_geom_torsion_atom_site_label_2
_geom_torsion_atom_site_label_3
_geom_torsion_atom_site_label_4
_geom_torsion
N1 C1 C2 O2 -35.4(4)
C5 C1 C2 O2 90.0(4)
C12 C1 C2 O2 -152.4(3)
N1 C1 C2 C15 79.9(5)
C5 C1 C2 C15 -154.6(4)
C12 C1 C2 C15 -37.1(5)
N1 C1 C2 C3 -146.8(3)
C5 C1 C2 C3 -21.3(4)
C12 C1 C2 C3 96.2(4)
O2 C2 C3 O1 86.6(6)
C15 C2 C3 O1 -27.1(7)
C1 C2 C3 O1 -160.4(5)
O2 C2 C3 C4 -93.2(4)
C15 C2 C3 C4 153.1(4)
C1 C2 C3 C4 19.9(5)
O1 C3 C4 C5 170.2(5)
C2 C3 C4 C5 -10.0(5)
O1 C3 C4 C18 -8.9(9)
C2 C3 C4 C18 170.8(4)
C3 C4 C5 C6 177.6(4)
C18 C4 C5 C6 -3.3(8)
C3 C4 C5 C1 -5.2(6)
C18 C4 C5 C1 173.9(5)
N1 C1 C5 C4 138.4(4)
C12 C1 C5 C4 -103.3(4)
C2 C1 C5 C4 17.2(5)
N1 C1 C5 C6 -44.3(6)
C12 C1 C5 C6 74.1(5)
C2 C1 C5 C6 -165.5(4)
C4 C5 C6 C7 -103.8(6)
C1 C5 C6 C7 79.2(6)
C5 C6 C7 C8 -68.2(6)
C6 C7 C8 C9 62.1(6)
C7 C8 C9 N1 -76.3(6)
N1 C10 C11 C12 -38.7(4)
C19 C10 C11 C12 -158.2(4)
C10 C11 C12 C1 38.6(4)
N1 C1 C12 C11 -23.6(4)
C5 C1 C12 C11 -149.9(4)
C2 C1 C12 C11 97.4(4)
O3 C13 C14 C15 -177.3(5)
O2 C13 C14 C15 -2.0(5)
O3 C13 C14 C16 4.5(8)
O2 C13 C14 C16 179.7(4)
C13 C14 C15 O4 175.6(5)
C16 C14 C15 O4 -6.5(10)
C13 C14 C15 C2 -4.1(5)
C16 C14 C15 C2 173.8(5)
O2 C2 C15 C14 8.2(5)
C3 C2 C15 C14 123.7(5)
C1 C2 C15 C14 -110.1(4)
O2 C2 C15 O4 -171.6(4)
C3 C2 C15 O4 -56.1(5)
C1 C2 C15 O4 70.1(5)
N1 C10 C19 O5 -171.9(3)
C11 C10 C19 O5 -56.2(5)
N1 C10 C19 C20 -55.3(6)
C11 C10 C19 C20 60.4(6)
O5 C19 C20 C21 -33.1(5)
C10 C19 C20 C21 -151.5(4)
C19 C20 C21 C22 31.4(5)
C19 C20 C21 C23 157.4(5)
C23 C21 C22 O6 34.7(8)
C20 C21 C22 O6 161.7(6)
C23 C21 C22 O5 -146.4(5)
C20 C21 C22 O5 -19.4(6)
C8 C9 N1 C1 74.8(5)
C8 C9 N1 C10 -67.4(6)
C5 C1 N1 C9 -24.3(5)
C12 C1 N1 C9 -145.6(4)
C2 C1 N1 C9 91.7(4)
C5 C1 N1 C10 120.5(4)
C12 C1 N1 C10 -0.8(4)
C2 C1 N1 C10 -123.5(4)
C11 C10 N1 C9 170.6(4)
C19 C10 N1 C9 -65.2(5)
C11 C10 N1 C1 24.8(4)
C19 C10 N1 C1 149.0(4)
O3 C13 O2 C2 -176.8(4)
C14 C13 O2 C2 7.4(5)
C15 C2 O2 C13 -9.1(4)
C3 C2 O2 C13 -133.8(4)
C1 C2 O2 C13 116.5(4)
C14 C15 O4 C17 2.4(8)
C2 C15 O4 C17 -177.9(5)
O6 C22 O5 C19 177.2(5)
C21 C22 O5 C19 -1.8(5)
C20 C19 O5 C22 22.5(5)
C10 C19 O5 C22 148.1(4)
